data_1553367
loop_
_publ_author_name
'Yu, Zhang-Xin'
'Zheng, Cai-Juan'
'Chen, Guang-Ying'
'Huang, Rong-Li'
'Zhou, Xue-Ming'
'Niu, Zhi-Gang'
'Li, Xiao-Bao'
'Han, Chang-Ri'
'Song, Xiao-Ping'

_publ_section_title
;
 3,4- seco-Norclerodane Diterpenoids from the Roots of Polyalthia laui.
;
_journal_issue 1
_journal_name_full 'Journal of natural products'
_journal_page_first 27
_journal_page_last 34
_journal_paper_doi 10.1021/acs.jnatprod.8b00243
_journal_volume 82
_journal_year 2019
_chemical_formula_moiety 'C20 H28 O5, H2 O'
_chemical_formula_sum 'C19 H28 O7'
_chemical_formula_weight 368.41
_space_group_crystal_system orthorhombic
_space_group_IT_number 19
_space_group_name_Hall 'P 2ac 2ab'
_space_group_name_H-M_alt 'P 21 21 21'
_atom_sites_solution_hydrogens mixed
_atom_sites_solution_primary direct
_audit_creation_date 2018-08-01
_audit_creation_method
;
Olex2 1.2
(compiled 2016.09.09 svn.r3337 for OlexSys, GUI svn.r5227)
;
_cell_angle_alpha 90
_cell_angle_beta 90
_cell_angle_gamma 90
_cell_formula_units_Z 4
_cell_length_a 9.2199(3)
_cell_length_b 11.2065(6)
_cell_length_c 19.1770(10)
_cell_measurement_reflns_used 4170
_cell_measurement_temperature 293(2)
_cell_measurement_theta_max 66.9730
_cell_measurement_theta_min 3.9490
_cell_volume 1981.42(16)
_computing_cell_refinement
;
CrysAlisPro, Agilent Technologies,
Version 1.171.36.28 (release 01-02-2013 CrysAlis171 .NET)
(compiled Feb  1 2013,16:14:44)
;
_computing_data_collection
;
CrysAlisPro, Agilent Technologies,
Version 1.171.36.28 (release 01-02-2013 CrysAlis171 .NET)
(compiled Feb  1 2013,16:14:44)
;
_computing_data_reduction
;
CrysAlisPro, Agilent Technologies,
Version 1.171.36.28 (release 01-02-2013 CrysAlis171 .NET)
(compiled Feb  1 2013,16:14:44)
;
_computing_molecular_graphics 'Olex2 (Dolomanov et al., 2009)'
_computing_publication_material 'Olex2 (Dolomanov et al., 2009)'
_computing_structure_refinement 'ShelXL (Sheldrick, 2015)'
_computing_structure_solution 'ShelXS (Sheldrick, 2008)'
_diffrn_ambient_temperature 293(2)
_diffrn_detector_area_resol_mean 10.5095
_diffrn_measured_fraction_theta_full 0.996
_diffrn_measured_fraction_theta_max 0.996
_diffrn_measurement_details
;
#__ type_ start__ end____ width___ exp.time_
  1 omega  -25.00   64.00   1.0000   25.0000
omega____ theta____ kappa____ phi______ frames
    -       39.7839  -38.0000   60.0000 89

#__ type_ start__ end____ width___ exp.time_
  2 omega  -17.00   66.00   1.0000   25.0000
omega____ theta____ kappa____ phi______ frames
    -       39.7839  -38.0000  -30.0000 83

#__ type_ start__ end____ width___ exp.time_
  3 omega -156.00 -129.00   1.0000   50.0000
omega____ theta____ kappa____ phi______ frames
    -      -83.0000 -158.0000  -44.0000 27

#__ type_ start__ end____ width___ exp.time_
  4 omega   18.00   43.00   1.0000   50.0000
omega____ theta____ kappa____ phi______ frames
    -       93.5000  -30.0000   90.0000 25

#__ type_ start__ end____ width___ exp.time_
  5 omega   30.00   56.00   1.0000   50.0000
omega____ theta____ kappa____ phi______ frames
    -       93.5000 -125.0000   90.0000 26

#__ type_ start__ end____ width___ exp.time_
  6 omega   16.00   68.00   1.0000   50.0000
omega____ theta____ kappa____ phi______ frames
    -       93.5000  -30.0000  -90.0000 52

#__ type_ start__ end____ width___ exp.time_
  7 omega   53.00   95.00   1.0000   50.0000
omega____ theta____ kappa____ phi______ frames
    -       93.5000 -125.0000 -150.0000 42

#__ type_ start__ end____ width___ exp.time_
  8 omega   41.00   66.00   1.0000   50.0000
omega____ theta____ kappa____ phi______ frames
    -       93.5000  -45.0000   90.0000 25

#__ type_ start__ end____ width___ exp.time_
  9 omega   76.00  102.00   1.0000   50.0000
omega____ theta____ kappa____ phi______ frames
    -       93.5000  -77.0000    0.0000 26

#__ type_ start__ end____ width___ exp.time_
 10 omega   34.00   76.00   1.0000   50.0000
omega____ theta____ kappa____ phi______ frames
    -       93.5000  -94.0000   90.0000 42

#__ type_ start__ end____ width___ exp.time_
 11 omega   18.00   53.00   1.0000   50.0000
omega____ theta____ kappa____ phi______ frames
    -       93.5000  -30.0000 -180.0000 35

#__ type_ start__ end____ width___ exp.time_
 12 omega   17.00   42.00   1.0000   50.0000
omega____ theta____ kappa____ phi______ frames
    -       93.5000  -30.0000   30.0000 25

#__ type_ start__ end____ width___ exp.time_
 13 omega   10.00   82.00   1.0000   50.0000
omega____ theta____ kappa____ phi______ frames
    -       93.5000  -94.0000 -150.0000 72

#__ type_ start__ end____ width___ exp.time_
 14 omega   36.00   83.00   1.0000   50.0000
omega____ theta____ kappa____ phi______ frames
    -       93.5000 -125.0000  -30.0000 47

#__ type_ start__ end____ width___ exp.time_
 15 omega   20.00   69.00   1.0000   50.0000
omega____ theta____ kappa____ phi______ frames
    -       93.5000  -30.0000 -150.0000 49

#__ type_ start__ end____ width___ exp.time_
 16 omega   44.00   75.00   1.0000   50.0000
omega____ theta____ kappa____ phi______ frames
    -       93.5000  -94.0000  -90.0000 31

#__ type_ start__ end____ width___ exp.time_
 17 omega   67.00  120.00   1.0000   50.0000
omega____ theta____ kappa____ phi______ frames
    -       93.5000   45.0000 -180.0000 53

#__ type_ start__ end____ width___ exp.time_
 18 omega   82.00  144.00   1.0000   50.0000
omega____ theta____ kappa____ phi______ frames
    -       93.5000   61.0000  120.0000 62

#__ type_ start__ end____ width___ exp.time_
 19 omega   18.00   45.00   1.0000   50.0000
omega____ theta____ kappa____ phi______ frames
    -       93.5000  -30.0000  150.0000 27

#__ type_ start__ end____ width___ exp.time_
 20 omega   45.00   81.00   1.0000   50.0000
omega____ theta____ kappa____ phi______ frames
    -       93.5000  -94.0000  120.0000 36
;
_diffrn_measurement_device_type 'Xcalibur, Atlas, Gemini ultra'
_diffrn_measurement_method '\w scans'
_diffrn_orient_matrix_UB_11 -0.0078902000
_diffrn_orient_matrix_UB_12 0.1214080000
_diffrn_orient_matrix_UB_13 0.0374329000
_diffrn_orient_matrix_UB_21 0.0378600000
_diffrn_orient_matrix_UB_22 -0.0611794000
_diffrn_orient_matrix_UB_23 0.0696033000
_diffrn_orient_matrix_UB_31 0.1625731000
_diffrn_orient_matrix_UB_32 0.0201044000
_diffrn_orient_matrix_UB_33 -0.0144890000
_diffrn_radiation_monochromator mirror
_diffrn_radiation_type CuK\a
_diffrn_radiation_wavelength 1.54184
_diffrn_reflns_av_R_equivalents 0.0379
_diffrn_reflns_av_unetI/netI 0.0280
_diffrn_reflns_Laue_measured_fraction_full 0.996
_diffrn_reflns_Laue_measured_fraction_max 0.996
_diffrn_reflns_limit_h_max 10
_diffrn_reflns_limit_h_min -9
_diffrn_reflns_limit_k_max 13
_diffrn_reflns_limit_k_min -12
_diffrn_reflns_limit_l_max 22
_diffrn_reflns_limit_l_min -22
_diffrn_reflns_number 10685
_diffrn_reflns_point_group_measured_fraction_full 0.990
_diffrn_reflns_point_group_measured_fraction_max 0.990
_diffrn_reflns_theta_full 67.131
_diffrn_reflns_theta_max 67.131
_diffrn_reflns_theta_min 4.570
_diffrn_source 'Enhance Ultra (Cu) X-ray Source'
_exptl_absorpt_coefficient_mu 0.778
_exptl_absorpt_correction_T_max 1.00000
_exptl_absorpt_correction_T_min 0.56210
_exptl_absorpt_correction_type multi-scan
_exptl_absorpt_process_details
;
CrysAlisPro, Agilent Technologies,
Version 1.171.36.28 (release 01-02-2013 CrysAlis171 .NET)
(compiled Feb  1 2013,16:14:44)
Empirical absorption correction using spherical harmonics,
 implemented in SCALE3 ABSPACK scaling algorithm.
;
_exptl_crystal_colour
;
;
_exptl_crystal_density_diffrn 1.235
_exptl_crystal_description block
_exptl_crystal_F_000 792
_refine_diff_density_max 0.478
_refine_diff_density_min -0.273
_refine_diff_density_rms 0.040
_refine_ls_abs_structure_details
;
 Flack x determined using 1043 quotients [(I+)-(I-)]/[(I+)+(I-)]
 (Parsons, Flack and Wagner, Acta Cryst. B69 (2013) 249-259).
;
_refine_ls_abs_structure_Flack -0.25(15)
_refine_ls_extinction_method none
_refine_ls_goodness_of_fit_ref 1.039
_refine_ls_hydrogen_treatment constr
_refine_ls_matrix_type full
_refine_ls_number_parameters 244
_refine_ls_number_reflns 3506
_refine_ls_number_restraints 0
_refine_ls_restrained_S_all 1.039
_refine_ls_R_factor_all 0.0704
_refine_ls_R_factor_gt 0.0595
_refine_ls_shift/su_max 0.000
_refine_ls_shift/su_mean 0.000
_refine_ls_structure_factor_coef Fsqd
_refine_ls_weighting_details 'w=1/[\s^2^(Fo^2^)+(0.0782P)^2^+0.6209P] where P=(Fo^2^+2Fc^2^)/3'
_refine_ls_weighting_scheme calc
_refine_ls_wR_factor_gt 0.1502
_refine_ls_wR_factor_ref 0.1613
_reflns_Friedel_coverage 0.731
_reflns_Friedel_fraction_full 0.983
_reflns_Friedel_fraction_max 0.983
_reflns_number_gt 2955
_reflns_number_total 3506
_reflns_threshold_expression 'I > 2\s(I)'
_cod_data_source_file np8b00243_si_005.cif
_cod_data_source_block ydx-d4-2
_cod_original_cell_volume 1981.44(16)
_cod_database_code 1553367
_chemical_oxdiff_formula 'C1 O1'
_shelx_space_group_comment
;
The symmetry employed for this shelxl refinement is uniquely defined
by the following loop, which should always be used as a source of
symmetry information in preference to the above space-group names.
They are only intended as comments.
;
_reflns_odcompleteness_completeness 99.42
_reflns_odcompleteness_iscentric 1
_reflns_odcompleteness_theta 66.97
_olex2_refinement_description
;
1. Fixed Uiso
 At 1.2 times of:
  All C(H) groups, All C(H,H) groups
 At 1.5 times of:
  All C(H,H,H) groups, All O(H) groups, All O(H,H) groups
2.a Free rotating group:
 O26(H26A,H26B)
2.b Ternary CH refined with riding coordinates:
 C10(H10), C2(H2)
2.c Secondary CH2 refined with riding coordinates:
 C12(H12A,H12B), C11(H11A,H11B), C9(H9A,H9B), C3(H3A,H3B), C4(H4A,H4B)
2.d Aromatic/amide H refined with riding coordinates:
 C7(H7), C14(H14)
2.e Idealised Me refined as rotating group:
 C25(H25A,H25B,H25C), C22(H22A,H22B,H22C), C24(H24A,H24B,H24C), C23(H23A,H23B,
 H23C)
2.f Idealised tetrahedral OH refined as rotating group:
 O16(H16), O1(H1)
;
_shelx_shelxl_version_number 2014/7
_olex2_submission_special_instructions 'No special instructions were received'

loop_
_space_group_symop_operation_xyz
'x, y, z'
'-x+1/2, -y, z+1/2'
'x+1/2, -y+1/2, -z'
'-x, y+1/2, -z+1/2'

loop_
_atom_site_label
_atom_site_type_symbol
_atom_site_fract_x
_atom_site_fract_y
_atom_site_fract_z
_atom_site_U_iso_or_equiv
_atom_site_adp_type
_atom_site_occupancy
_atom_site_site_symmetry_order
_atom_site_calc_flag
_atom_site_refinement_flags_posn
C5 C -0.3994(4) -0.4164(4) -0.0821(2) 0.0572(9) Uani 1 1 d .
C12 C -0.1927(4) -0.0834(4) -0.1684(2) 0.0570(9) Uani 1 1 d .
H12A H -0.1883 -0.0846 -0.1179 0.068 Uiso 1 1 calc R
H12B H -0.1222 -0.1400 -0.1861 0.068 Uiso 1 1 calc R
C10 C -0.3807(3) -0.2834(3) -0.10254(18) 0.0485(8) Uani 1 1 d .
H10 H -0.2801 -0.2646 -0.0903 0.058 Uiso 1 1 calc R
C11 C -0.3458(4) -0.1196(4) -0.1926(2) 0.0568(9) Uani 1 1 d .
H11A H -0.3532 -0.1026 -0.2421 0.068 Uiso 1 1 calc R
H11B H -0.4151 -0.0686 -0.1690 0.068 Uiso 1 1 calc R
C1 C -0.3927(4) -0.2513(4) -0.18095(19) 0.0545(9) Uani 1 1 d .
C9 C -0.4719(4) -0.2023(4) -0.0556(2) 0.0625(10) Uani 1 1 d .
H9A H -0.4500 -0.1196 -0.0661 0.075 Uiso 1 1 calc R
H9B H -0.5739 -0.2156 -0.0652 0.075 Uiso 1 1 calc R
O16 O -0.3097(5) 0.0818(5) -0.0632(2) 0.1193(17) Uani 1 1 d .
H16 H -0.3265 0.1009 -0.0228 0.179 Uiso 1 1 calc GR
C7 C -0.3843(5) -0.3389(5) 0.0398(2) 0.0724(12) Uani 1 1 d .
H7 H -0.3608 -0.3510 0.0864 0.087 Uiso 1 1 calc R
O21 O -0.4709(4) -0.1468(4) 0.06320(17) 0.0898(10) Uani 1 1 d .
C8 C -0.4429(4) -0.2254(4) 0.0200(2) 0.0658(11) Uani 1 1 d .
C13 C -0.1565(5) 0.0405(5) -0.1946(3) 0.0860(15) Uani 1 1 d .
C3 C -0.3145(5) -0.4661(4) -0.2040(3) 0.0751(12) Uani 1 1 d .
H3A H -0.4116 -0.4884 -0.2186 0.090 Uiso 1 1 calc R
H3B H -0.2463 -0.5150 -0.2298 0.090 Uiso 1 1 calc R
C14 C -0.1561(6) 0.1374(5) -0.1661(4) 0.0975(18) Uani 1 1 d .
H14 H -0.1293 0.2057 -0.1905 0.117 Uiso 1 1 calc R
C2 C -0.2884(5) -0.3343(4) -0.2219(2) 0.0679(11) Uani 1 1 d .
H2 H -0.1900 -0.3151 -0.2063 0.082 Uiso 1 1 calc R
C18 C -0.1082(5) 0.0477(6) -0.2740(3) 0.0813(14) Uani 1 1 d .
C4 C -0.2978(5) -0.4915(4) -0.1269(3) 0.0721(12) Uani 1 1 d .
H4A H -0.1984 -0.4756 -0.1131 0.086 Uiso 1 1 calc R
H4B H -0.3172 -0.5753 -0.1184 0.086 Uiso 1 1 calc R
C15 C -0.2017(6) 0.1454(6) -0.0871(3) 0.0826(14) Uani 1 1 d .
C6 C -0.3614(4) -0.4283(4) -0.0051(2) 0.0667(11) Uani 1 1 d .
O17 O -0.1369(5) 0.2126(4) -0.0519(2) 0.1083(14) Uani 1 1 d .
C25 C -0.5488(4) -0.2589(5) -0.2090(3) 0.0738(12) Uani 1 1 d .
H25A H -0.5796 -0.3408 -0.2096 0.111 Uiso 1 1 calc GR
H25B H -0.5520 -0.2273 -0.2555 0.111 Uiso 1 1 calc GR
H25C H -0.6122 -0.2135 -0.1795 0.111 Uiso 1 1 calc GR
C22 C -0.5575(5) -0.4646(5) -0.0880(3) 0.0805(14) Uani 1 1 d .
H22A H -0.6224 -0.4112 -0.0643 0.121 Uiso 1 1 calc GR
H22B H -0.5631 -0.5422 -0.0670 0.121 Uiso 1 1 calc GR
H22C H -0.5844 -0.4699 -0.1363 0.121 Uiso 1 1 calc GR
C24 C -0.2907(8) -0.3174(6) -0.3014(3) 0.110(2) Uani 1 1 d .
H24A H -0.3871 -0.3310 -0.3186 0.164 Uiso 1 1 calc GR
H24B H -0.2252 -0.3732 -0.3227 0.164 Uiso 1 1 calc GR
H24C H -0.2611 -0.2376 -0.3126 0.164 Uiso 1 1 calc GR
C23 C -0.3018(8) -0.5441(5) 0.0202(3) 0.108(2) Uani 1 1 d .
H23A H -0.3628 -0.6081 0.0045 0.163 Uiso 1 1 calc GR
H23B H -0.2986 -0.5438 0.0702 0.163 Uiso 1 1 calc GR
H23C H -0.2056 -0.5549 0.0021 0.163 Uiso 1 1 calc GR
O26 O -0.3991(5) 0.1388(4) 0.05822(19) 0.0988(12) Uani 1 1 d .
H26A H -0.3966 0.0937 0.0938 0.148 Uiso 1 1 d G
H26B H -0.4741 0.1828 0.0601 0.148 Uiso 1 1 d G
O1 O -0.0964(4) 0.1557(4) -0.3013(2) 0.0928(11) Uani 1 1 d .
H1 H -0.0644 0.1506 -0.3411 0.139 Uiso 1 1 calc GR
O2 O -0.0864(6) -0.0391(4) -0.3055(2) 0.1079(13) Uani 1 1 d .

loop_
_atom_site_aniso_label
_atom_site_aniso_U_11
_atom_site_aniso_U_22
_atom_site_aniso_U_33
_atom_site_aniso_U_23
_atom_site_aniso_U_13
_atom_site_aniso_U_12
C5 0.0454(18) 0.061(2) 0.065(2) 0.0053(18) 0.0010(17) -0.0059(17)
C12 0.0454(19) 0.062(2) 0.064(2) 0.0058(18) -0.0053(17) -0.0042(17)
C10 0.0335(16) 0.060(2) 0.0516(19) 0.0018(16) 0.0003(13) -0.0015(15)
C11 0.0425(17) 0.070(2) 0.058(2) 0.0112(18) -0.0084(15) -0.0047(16)
C1 0.0422(17) 0.067(2) 0.054(2) 0.0009(17) -0.0053(15) -0.0068(17)
C9 0.051(2) 0.074(3) 0.063(2) -0.004(2) 0.0037(17) 0.0105(19)
O16 0.096(3) 0.165(4) 0.097(3) -0.064(3) 0.025(2) -0.041(3)
C7 0.060(2) 0.095(3) 0.062(2) 0.016(2) 0.0017(19) -0.003(2)
O21 0.089(2) 0.113(3) 0.0677(19) -0.0205(19) 0.0058(17) 0.010(2)
C8 0.048(2) 0.088(3) 0.062(2) -0.006(2) 0.0080(17) 0.000(2)
C13 0.050(2) 0.076(3) 0.133(5) 0.014(3) -0.023(3) -0.006(2)
C3 0.070(3) 0.074(3) 0.082(3) -0.022(2) 0.000(2) -0.005(2)
C14 0.071(3) 0.074(3) 0.147(5) 0.013(3) -0.032(3) -0.008(3)
C2 0.061(2) 0.079(3) 0.064(2) -0.013(2) 0.0050(19) -0.007(2)
C18 0.051(2) 0.128(5) 0.065(3) 0.014(3) 0.002(2) -0.001(3)
C4 0.063(3) 0.061(2) 0.093(3) -0.006(2) 0.002(2) 0.001(2)
C15 0.066(3) 0.121(4) 0.060(3) -0.002(3) -0.002(2) 0.013(3)
C6 0.059(2) 0.071(3) 0.071(3) 0.017(2) 0.0034(19) -0.003(2)
O17 0.129(4) 0.102(3) 0.093(3) -0.007(2) 0.015(2) -0.025(3)
C25 0.051(2) 0.092(3) 0.078(3) 0.008(2) -0.021(2) -0.012(2)
C22 0.056(2) 0.087(3) 0.099(3) 0.009(3) 0.002(2) -0.021(2)
C24 0.138(5) 0.128(5) 0.062(3) -0.017(3) 0.019(3) -0.013(4)
C23 0.134(5) 0.086(4) 0.105(4) 0.031(3) -0.007(4) 0.017(4)
O26 0.119(3) 0.103(3) 0.074(2) 0.0042(19) 0.017(2) 0.019(2)
O1 0.0636(19) 0.133(3) 0.082(2) -0.017(2) -0.0062(17) 0.008(2)
O2 0.133(3) 0.125(3) 0.065(2) 0.005(2) 0.028(2) -0.014(3)

loop_
_atom_type_symbol
_atom_type_description
_atom_type_scat_dispersion_real
_atom_type_scat_dispersion_imag
_atom_type_scat_source
C C 0.0181 0.0091 'International Tables Vol C Tables 4.2.6.8 and 6.1.1.4'
H H 0.0000 0.0000 'International Tables Vol C Tables 4.2.6.8 and 6.1.1.4'
O O 0.0492 0.0322 'International Tables Vol C Tables 4.2.6.8 and 6.1.1.4'

loop_
_geom_angle_atom_site_label_1
_geom_angle_atom_site_label_2
_geom_angle_atom_site_label_3
_geom_angle
C10 C5 C22 114.7(3)
C4 C5 C10 108.7(3)
C4 C5 C6 110.9(3)
C4 C5 C22 110.1(4)
C6 C5 C10 107.6(3)
C6 C5 C22 104.8(3)
C13 C12 C11 110.1(3)
C1 C10 C5 117.4(3)
C9 C10 C5 111.2(3)
C9 C10 C1 113.2(3)
C12 C11 C1 117.5(3)
C10 C1 C11 109.9(3)
C10 C1 C2 107.9(3)
C2 C1 C11 108.9(3)
C25 C1 C10 113.1(3)
C25 C1 C11 105.2(3)
C25 C1 C2 111.7(3)
C8 C9 C10 111.7(3)
C6 C7 C8 123.6(4)
C7 C8 C9 118.5(4)
O21 C8 C9 119.3(4)
O21 C8 C7 122.2(4)
C12 C13 C18 115.3(5)
C14 C13 C12 132.0(6)
C14 C13 C18 112.7(6)
C4 C3 C2 112.5(4)
C13 C14 C15 118.9(6)
C3 C2 C1 111.5(4)
C3 C2 C24 109.7(4)
C24 C2 C1 114.9(4)
O1 C18 C13 116.7(5)
O2 C18 C13 120.2(6)
O2 C18 O1 123.1(5)
C3 C4 C5 112.6(4)
O16 C15 C14 120.6(5)
O17 C15 O16 122.5(5)
O17 C15 C14 116.9(5)
C7 C6 C5 121.5(4)
C7 C6 C23 120.1(5)
C23 C6 C5 118.4(5)

loop_
_geom_bond_atom_site_label_1
_geom_bond_atom_site_label_2
_geom_bond_distance
C5 C10 1.551(5)
C5 C4 1.524(6)
C5 C6 1.524(6)
C5 C22 1.558(6)
C12 C11 1.540(5)
C12 C13 1.514(7)
C10 C1 1.550(5)
C10 C9 1.531(5)
C11 C1 1.554(6)
C1 C2 1.551(6)
C1 C25 1.539(5)
C9 C8 1.496(6)
O16 C15 1.307(7)
C7 C8 1.433(7)
C7 C6 1.337(7)
O21 C8 1.236(5)
C13 C14 1.217(8)
C13 C18 1.587(8)
C3 C2 1.536(7)
C3 C4 1.514(7)
C14 C15 1.574(8)
C2 C24 1.537(7)
C18 O1 1.323(7)
C18 O2 1.163(7)
C15 O17 1.174(6)
C6 C23 1.490(7)
